data_4318566
loop_
_publ_author_name
'Jan Janczak'
'Ynara Marina Idemori'

_publ_contact_author
;
           Jan Janczak
           UFMG - Universidade Federal de Minas Gerais
           Departamento de Quimica - ICEx
           C.P.702
           31270-901 Belo Horizonte - MG
           Brasil
           and Institute of Low Temperature and Structure Research,
           Polisk Academy of Sciences, 50-950 Wroclaw, Poland
;
_publ_contact_author_email jjanek@dedalus.lcc.ufmg.br
_publ_section_title
;
 One-Dimensional Assembling of Diiodo[phthalocyaninato(1-)] Chromate(III)
 Molecules through Neutral I2 Molecules. Alternating Ferro- and
 Antiferromagnetic Interactions in the Metal-Radical System
;
_journal_name_full 'Inorganic Chemistry'
_journal_page_first 5059
_journal_page_last 5065
_journal_paper_doi 10.1021/ic020258l
_journal_volume 41
_journal_year 2002
_chemical_formula_sum 'C32 H16 Cr I4 N8'
_chemical_formula_weight 1072.13
_chemical_melting_point decomposition
_space_group_IT_number 2
_symmetry_cell_setting triclinic
_symmetry_space_group_name_Hall '-P 1'
_symmetry_space_group_name_H-M 'P -1'
_atom_sites_solution_hydrogens geom
_atom_sites_solution_primary direct
_atom_sites_solution_secondary difmap
_audit_creation_method SHELXL-97
_cell_angle_alpha 80.32(3)
_cell_angle_beta 74.06(3)
_cell_angle_gamma 82.33(3)
_cell_formula_units_Z 1
_cell_length_a 7.851(2)
_cell_length_b 8.402(2)
_cell_length_c 12.668(3)
_cell_measurement_reflns_used 38
_cell_measurement_temperature 295(2)
_cell_measurement_theta_max 12.8
_cell_measurement_theta_min 5
_cell_volume 788.7(4)
_computing_cell_refinement 'XSCANS (Siemens, 1991)'
_computing_data_collection 'XSCANS (Siemens, 1991)'
_computing_data_reduction 'XSCANS (Siemens, 1991)'
_computing_molecular_graphics 'SHELXTL (Sheldrick, 1990)'
_computing_publication_material 'SHELXL-97 (Sheldrick, 1997)'
_computing_structure_refinement 'SHELXL-97 (Sheldrick, 1997)'
_computing_structure_solution 'SHELXS-97 (Sheldrick, 1990)'
_diffrn_ambient_temperature 293(2)
_diffrn_measured_fraction_theta_full 0.958
_diffrn_measured_fraction_theta_max 0.958
_diffrn_measurement_device_type 'Siemens P4'
_diffrn_measurement_method \w-2\q-scan
_diffrn_radiation_monochromator graphite
_diffrn_radiation_source 'fine-focus sealed tube'
_diffrn_radiation_type MoK\a
_diffrn_radiation_wavelength 0.71073
_diffrn_reflns_av_R_equivalents 0.0190
_diffrn_reflns_av_sigmaI/netI 0.0781
_diffrn_reflns_limit_h_max 8
_diffrn_reflns_limit_h_min -10
_diffrn_reflns_limit_k_max 10
_diffrn_reflns_limit_k_min -11
_diffrn_reflns_limit_l_max 16
_diffrn_reflns_limit_l_min -16
_diffrn_reflns_number 7112
_diffrn_reflns_theta_full 28.00
_diffrn_reflns_theta_max 28.00
_diffrn_reflns_theta_min 3.54
_diffrn_standards_decay_% 0.85
_diffrn_standards_interval_count 50
_diffrn_standards_number 2
_exptl_absorpt_coefficient_mu 4.315
_exptl_absorpt_correction_T_max 0.6255
_exptl_absorpt_correction_T_min 0.4503
_exptl_absorpt_correction_type analytical
_exptl_absorpt_process_details
;
face-indexed, SHELXTL (Sheldrick, 1990)
;
_exptl_crystal_colour black-violet
_exptl_crystal_density_diffrn 2.257
_exptl_crystal_density_meas 2.25
_exptl_crystal_density_method floatation
_exptl_crystal_description parallelepiped
_exptl_crystal_F_000 500
_exptl_crystal_size_max 0.22
_exptl_crystal_size_mid 0.16
_exptl_crystal_size_min 0.12
_refine_diff_density_max 0.628
_refine_diff_density_min -0.828
_refine_diff_density_rms 0.107
_refine_ls_extinction_method none
_refine_ls_goodness_of_fit_ref 1.007
_refine_ls_hydrogen_treatment mixed
_refine_ls_matrix_type full
_refine_ls_number_parameters 205
_refine_ls_number_reflns 3644
_refine_ls_number_restraints 0
_refine_ls_restrained_S_all 1.007
_refine_ls_R_factor_all 0.1150
_refine_ls_R_factor_gt 0.0387
_refine_ls_shift/su_max 0.000
_refine_ls_shift/su_mean 0.000
_refine_ls_structure_factor_coef Fsqd
_refine_ls_weighting_details 'calc w=1/[\s^2^(Fo^2^)+(0.0100P)^2^+0.0000P] where P=(Fo^2^+2Fc^2^)/3'
_refine_ls_weighting_scheme calc
_refine_ls_wR_factor_gt 0.0377
_refine_ls_wR_factor_ref 0.0449
_reflns_number_gt 1730
_reflns_number_total 3644
_reflns_threshold_expression >2sigma(I)
_cod_data_source_file ic020258l.cif
_cod_data_source_block crpcit
_cod_depositor_comments
;
The following automatic conversions were performed:

'_symmetry_cell_setting' tag value 'tricilinic' was replaced with
'triclinic' value as specified in the replacement file
'/home/robertas/cod-tools/perl-scripts/inputs/replacement_values.lst'.

Automatic conversion script
Id: cif_fix_values 3143 2015-03-26 13:38:13Z robertas 

The following automatic conversions were performed:
data name '_publ_contact_email' replaced with
'_publ_contact_author_email' as specified in the replacement file
'/home/antanas/src/cod-tools/trunk/data/replacement-values/replacement_tags.lst'.

Automatic conversion script
Id: cif_correct_tags 4998 2017-03-02 13:24:31Z antanas 
;
_cod_original_cell_volume 788.7(3)
_cod_database_code 4318566

loop_
_symmetry_equiv_pos_as_xyz
'x, y, z'
'-x, -y, -z'

loop_
_atom_site_label
_atom_site_type_symbol
_atom_site_fract_x
_atom_site_fract_y
_atom_site_fract_z
_atom_site_U_iso_or_equiv
_atom_site_adp_type
_atom_site_occupancy
_atom_site_symmetry_multiplicity
_atom_site_calc_flag
_atom_site_refinement_flags
_atom_site_disorder_assembly
_atom_site_disorder_group
Cr Cr 0.0000 0.0000 0.0000 0.0443(3) Uani 1 2 d S . .
I1 I -0.31512(5) -0.12205(4) 0.11953(3) 0.05942(13) Uani 1 1 d . . .
I2 I -0.43758(6) -0.04761(5) 0.39548(3) 0.07898(17) Uani 1 1 d . . .
N1 N -0.0070(5) 0.1227(4) 0.1208(3) 0.0412(9) Uani 1 1 d . . .
N2 N 0.1366(5) -0.0870(5) 0.2379(3) 0.0532(11) Uani 1 1 d . . .
N3 N 0.1282(5) -0.1876(4) 0.0691(3) 0.0464(10) Uani 1 1 d . . .
N4 N 0.1672(5) -0.3706(4) -0.0651(3) 0.0479(10) Uani 1 1 d . . .
C1 C -0.0891(6) 0.2733(6) 0.1360(4) 0.0442(12) Uani 1 1 d . . .
C2 C -0.0873(6) 0.3100(6) 0.2431(4) 0.0493(13) Uani 1 1 d . . .
C3 C -0.1618(6) 0.4445(6) 0.3021(5) 0.0634(16) Uani 1 1 d . . .
H3 H -0.2262 0.5333 0.2722 0.076 Uiso 1 1 calc R . .
C4 C -0.1329(8) 0.4354(8) 0.4058(5) 0.0745(18) Uani 1 1 d . . .
H4 H -0.1763 0.5228 0.4451 0.089 Uiso 1 1 calc R . .
C5 C -0.0423(7) 0.3027(7) 0.4544(5) 0.0634(15) Uani 1 1 d . . .
H5 H -0.0298 0.3013 0.5255 0.076 Uiso 1 1 calc R . .
C6 C 0.0300(6) 0.1718(6) 0.3970(4) 0.0507(13) Uani 1 1 d . . .
H6 H 0.0949 0.0835 0.4270 0.061 Uiso 1 1 calc R . .
C7 C 0.0014(6) 0.1789(5) 0.2950(4) 0.0348(11) Uani 1 1 d . . .
C8 C 0.0504(6) 0.0594(6) 0.2145(4) 0.0474(13) Uani 1 1 d . . .
C9 C 0.1736(6) -0.1970(6) 0.1671(4) 0.0485(12) Uani 1 1 d . . .
C10 C 0.2644(6) -0.3581(6) 0.1937(4) 0.0429(12) Uani 1 1 d . . .
C11 C 0.3352(6) -0.4284(7) 0.2784(4) 0.0506(14) Uani 1 1 d . . .
H11 H 0.3372 -0.3691 0.3336 0.061 Uiso 1 1 calc R . .
C12 C 0.4038(6) -0.5875(7) 0.2822(4) 0.0629(15) Uani 1 1 d . . .
H12 H 0.4473 -0.6387 0.3418 0.075 Uiso 1 1 calc R . .
C13 C 0.4076(6) -0.6710(6) 0.1960(5) 0.0548(14) Uani 1 1 d . . .
H13 H 0.4541 -0.7789 0.1999 0.066 Uiso 1 1 calc R . .
C14 C 0.3469(6) -0.6041(6) 0.1055(4) 0.0451(13) Uani 1 1 d . . .
H14 H 0.3554 -0.6611 0.0471 0.054 Uiso 1 1 calc R . .
C15 C 0.2707(6) -0.4427(6) 0.1069(4) 0.0456(12) Uani 1 1 d . . .
C16 C 0.1904(6) -0.3357(6) 0.0289(4) 0.0463(12) Uani 1 1 d . . .

loop_
_atom_site_aniso_label
_atom_site_aniso_U_11
_atom_site_aniso_U_22
_atom_site_aniso_U_33
_atom_site_aniso_U_23
_atom_site_aniso_U_13
_atom_site_aniso_U_12
Cr 0.0460(7) 0.0432(7) 0.0452(7) -0.0106(5) -0.0125(5) -0.0017(5)
I1 0.0572(3) 0.0632(3) 0.0570(2) -0.0159(2) -0.00591(19) -0.0117(2)
I2 0.0764(3) 0.0664(3) 0.0971(4) -0.0128(3) -0.0287(3) -0.0021(2)
N1 0.046(2) 0.036(2) 0.047(2) -0.0003(19) -0.024(2) -0.0027(18)
N2 0.064(3) 0.046(3) 0.054(3) -0.019(2) -0.019(2) 0.002(2)
N3 0.056(3) 0.054(3) 0.036(2) -0.013(2) -0.016(2) -0.009(2)
N4 0.059(3) 0.047(3) 0.040(2) -0.013(2) -0.016(2) 0.002(2)
C1 0.043(3) 0.054(3) 0.039(3) -0.014(3) -0.010(2) -0.007(3)
C2 0.054(3) 0.039(3) 0.059(3) -0.010(3) -0.013(3) -0.016(3)
C3 0.055(4) 0.065(4) 0.073(4) -0.029(3) -0.006(3) -0.010(3)
C4 0.109(5) 0.074(5) 0.042(4) -0.027(3) -0.008(4) -0.014(4)
C5 0.076(4) 0.061(4) 0.061(4) -0.018(3) -0.021(3) -0.018(3)
C6 0.041(3) 0.062(4) 0.055(3) -0.023(3) -0.013(3) -0.006(3)
C7 0.039(3) 0.036(3) 0.031(3) -0.008(2) -0.004(2) -0.012(2)
C8 0.023(3) 0.060(4) 0.055(3) -0.014(3) 0.003(2) -0.011(2)
C9 0.055(3) 0.042(3) 0.054(3) -0.013(3) -0.024(3) 0.007(2)
C10 0.040(3) 0.043(3) 0.044(3) -0.004(3) -0.009(2) -0.004(2)
C11 0.035(3) 0.069(4) 0.044(3) 0.004(3) -0.011(2) -0.007(3)
C12 0.062(4) 0.065(4) 0.052(4) 0.006(3) -0.019(3) 0.020(3)
C13 0.044(3) 0.047(3) 0.064(4) -0.005(3) -0.003(3) 0.002(2)
C14 0.042(3) 0.049(3) 0.038(3) -0.002(2) -0.003(2) -0.002(2)
C15 0.040(3) 0.041(3) 0.053(3) -0.007(3) -0.003(2) -0.010(2)
C16 0.059(3) 0.044(3) 0.036(3) -0.008(2) -0.010(2) -0.007(2)

loop_
_atom_type_symbol
_atom_type_description
_atom_type_scat_dispersion_real
_atom_type_scat_dispersion_imag
_atom_type_scat_source
C C 0.0033 0.0016 'International Tables Vol C Tables 4.2.6.8 and 6.1.1.4'
H H 0.0000 0.0000 'International Tables Vol C Tables 4.2.6.8 and 6.1.1.4'
N N 0.0061 0.0033 'International Tables Vol C Tables 4.2.6.8 and 6.1.1.4'
Cr Cr 0.3209 0.6236 'International Tables Vol C Tables 4.2.6.8 and 6.1.1.4'
I I -0.4742 1.8119 'International Tables Vol C Tables 4.2.6.8 and 6.1.1.4'

loop_
_geom_angle_atom_site_label_1
_geom_angle_atom_site_label_2
_geom_angle_atom_site_label_3
_geom_angle
_geom_angle_site_symmetry_1
_geom_angle_site_symmetry_3
_geom_angle_publ_flag
N3 Cr N3 180.0(3) . 2 ?
N3 Cr N1 89.48(15) . 2 ?
N3 Cr N1 90.52(15) 2 2 ?
N3 Cr N1 90.52(15) . . ?
N3 Cr N1 89.48(15) 2 . ?
N1 Cr N1 180.00(11) 2 . ?
N3 Cr I1 91.12(10) . 2 ?
N3 Cr I1 88.88(10) 2 2 ?
N1 Cr I1 90.00(10) 2 2 ?
N1 Cr I1 90.00(10) . 2 ?
N3 Cr I1 88.88(10) . . ?
N3 Cr I1 91.12(10) 2 . ?
N1 Cr I1 90.00(10) 2 . ?
N1 Cr I1 90.00(10) . . ?
I1 Cr I1 180.0 2 . ?
C1 N1 C8 107.5(4) . . ?
C1 N1 Cr 127.2(3) . . ?
C8 N1 Cr 124.7(3) . . ?
C9 N2 C8 120.9(4) . . ?
C9 N3 C16 107.0(4) . . ?
C9 N3 Cr 125.7(3) . . ?
C16 N3 Cr 127.3(3) . . ?
C1 N4 C16 127.0(4) 2 . ?
N4 C1 N1 125.3(4) 2 . ?
N4 C1 C2 124.5(4) 2 . ?
N1 C1 C2 110.1(4) . . ?
C7 C2 C3 118.4(5) . . ?
C7 C2 C1 108.4(4) . . ?
C3 C2 C1 133.2(5) . . ?
C4 C3 C2 116.4(5) . . ?
C4 C3 H3 121.8 . . ?
C2 C3 H3 121.8 . . ?
C3 C4 C5 123.3(5) . . ?
C3 C4 H4 118.3 . . ?
C5 C4 H4 118.3 . . ?
C4 C5 C6 120.2(5) . . ?
C4 C5 H5 119.9 . . ?
C6 C5 H5 119.9 . . ?
C7 C6 C5 117.0(5) . . ?
C7 C6 H6 121.5 . . ?
C5 C6 H6 121.5 . . ?
C6 C7 C2 124.6(4) . . ?
C6 C7 C8 131.3(5) . . ?
C2 C7 C8 104.1(4) . . ?
N2 C8 N1 128.9(4) . . ?
N2 C8 C7 121.2(5) . . ?
N1 C8 C7 109.9(4) . . ?
N2 C9 N3 128.8(4) . . ?
N2 C9 C10 120.9(4) . . ?
N3 C9 C10 110.1(4) . . ?
C11 C10 C15 120.6(5) . . ?
C11 C10 C9 133.9(5) . . ?
C15 C10 C9 105.5(4) . . ?
C10 C11 C12 119.7(5) . . ?
C10 C11 H11 120.2 . . ?
C12 C11 H11 120.2 . . ?
C11 C12 C13 119.1(5) . . ?
C11 C12 H12 120.5 . . ?
C13 C12 H12 120.5 . . ?
C14 C13 C12 123.9(5) . . ?
C14 C13 H13 118.0 . . ?
C12 C13 H13 118.0 . . ?
C13 C14 C15 115.2(4) . . ?
C13 C14 H14 122.4 . . ?
C15 C14 H14 122.4 . . ?
C10 C15 C14 121.3(5) . . ?
C10 C15 C16 107.7(4) . . ?
C14 C15 C16 130.9(5) . . ?
N4 C16 N3 123.5(4) . . ?
N4 C16 C15 126.8(4) . . ?
N3 C16 C15 109.6(4) . . ?

loop_
_geom_bond_atom_site_label_1
_geom_bond_atom_site_label_2
_geom_bond_distance
_geom_bond_site_symmetry_2
_geom_bond_publ_flag
Cr N3 1.965(4) . ?
Cr N3 1.965(4) 2 ?
Cr N1 1.969(4) 2 ?
Cr N1 1.969(4) . ?
Cr I1 2.7500(11) 2 ?
Cr I1 2.7500(11) . ?
I2 I2 2.7732(12) 2_456 ?
N1 C1 1.360(5) . ?
N1 C8 1.382(6) . ?
N2 C9 1.343(5) . ?
N2 C8 1.351(6) . ?
N3 C9 1.371(5) . ?
N3 C16 1.399(5) . ?
N4 C1 1.331(6) 2 ?
N4 C16 1.338(5) . ?
C1 N4 1.331(6) 2 ?
C1 C2 1.446(6) . ?
C2 C7 1.390(6) . ?
C2 C3 1.430(6) . ?
C3 C4 1.382(7) . ?
C3 H3 0.9300 . ?
C4 C5 1.388(7) . ?
C4 H4 0.9300 . ?
C5 C6 1.391(6) . ?
C5 H5 0.9300 . ?
C6 C7 1.362(6) . ?
C6 H6 0.9300 . ?
C7 C8 1.491(6) . ?
C9 C10 1.475(6) . ?
C10 C11 1.354(6) . ?
C10 C15 1.393(6) . ?
C11 C12 1.371(6) . ?
C11 H11 0.9300 . ?
C12 C13 1.386(6) . ?
C12 H12 0.9300 . ?
C13 C14 1.367(6) . ?
C13 H13 0.9300 . ?
C14 C15 1.408(6) . ?
C14 H14 0.9300 . ?
C15 C16 1.440(6) . ?
